data_7241487
loop_
_publ_author_name
'Tan, Davin'
'Ng, Zi Xuan'
'Ganguly, Rakesh'
'Li, Yongxin'
'Soo, Han Sen'
'Mohamed, Sharmarke'
'Garc\'ia, Felipe'

_publ_section_title
;
 Investigating the solid-state assembly of pharmaceutically-relevant
 N,N-dimethyl-O-thiocarbamates in the absence of labile hydrogen bonds
;
_journal_name_full CrystEngComm
_journal_paper_doi 10.1039/D0CE01336F
_journal_year 2020
_chemical_formula_sum 'C13 H13 N O S'
_chemical_formula_weight 231.30
_space_group_crystal_system monoclinic
_space_group_IT_number 7
_space_group_name_Hall 'P -2yc'
_space_group_name_H-M_alt 'P 1 c 1'
_atom_sites_solution_hydrogens geom
_atom_sites_solution_primary dual
_audit_update_record
;
2018-03-21 deposited with the CCDC.	2020-10-30 downloaded from the CCDC.
;
_cell_angle_alpha 90
_cell_angle_beta 103.293(3)
_cell_angle_gamma 90
_cell_formula_units_Z 2
_cell_length_a 11.9751(10)
_cell_length_b 5.8514(5)
_cell_length_c 8.4304(6)
_cell_measurement_reflns_used 2858
_cell_measurement_temperature 100.(2)
_cell_measurement_theta_max 33.2346
_cell_measurement_theta_min 3.4818
_cell_volume 574.90(8)
_computing_cell_refinement 'SAINT V8.38A (Bruker AXS Inc., 2017)'
_computing_data_collection 'APEX3 (Bruker AXS Inc., 2017)'
_computing_data_reduction 'SAINT V8.38A (Bruker AXS Inc., 2017)'
_computing_publication_material 'APEX3 (Bruker AXS Inc., 2017)'
_computing_structure_refinement 'SHELXL-2016/6 (Sheldrick, 2016)'
_computing_structure_solution 'XT, VERSION 2014/5'
_diffrn_ambient_temperature 100.(2)
_diffrn_detector_area_resol_mean 7.4074
_diffrn_measured_fraction_theta_full 0.996
_diffrn_measured_fraction_theta_max 0.996
_diffrn_measurement_device_type 'Photon II CPADs detector'
_diffrn_measurement_method 'phi and omega scans'
_diffrn_radiation_monochromator 'Multilayer Mirror'
_diffrn_radiation_type MoK\a
_diffrn_radiation_wavelength 0.71073
_diffrn_reflns_av_R_equivalents 0.0973
_diffrn_reflns_av_unetI/netI 0.1417
_diffrn_reflns_limit_h_max 19
_diffrn_reflns_limit_h_min -19
_diffrn_reflns_limit_k_max 9
_diffrn_reflns_limit_k_min -9
_diffrn_reflns_limit_l_max 13
_diffrn_reflns_limit_l_min -13
_diffrn_reflns_number 8996
_diffrn_reflns_theta_full 35.04
_diffrn_reflns_theta_max 35.04
_diffrn_reflns_theta_min 3.48
_diffrn_source 'Incoatec microfocus source'
_diffrn_source_type 'Bruker D8 Quest'
_exptl_absorpt_coefficient_mu 0.258
_exptl_absorpt_correction_T_max 0.98
_exptl_absorpt_correction_T_min 0.33
_exptl_absorpt_correction_type multi-scan
_exptl_absorpt_process_details
;
SADABS-2016/2 - Bruker AXS area detector scaling and absorption correction
;
_exptl_crystal_colour colourless
_exptl_crystal_density_diffrn 1.336
_exptl_crystal_density_method 'not measured'
_exptl_crystal_description plate
_exptl_crystal_F_000 244
_exptl_crystal_size_max 0.320
_exptl_crystal_size_mid 0.300
_exptl_crystal_size_min 0.060
_refine_diff_density_max 1.452
_refine_diff_density_min -1.486
_refine_ls_abs_structure_details
;

Refined as an inversion twin.
;
_refine_ls_abs_structure_Flack 0.1(2)
_refine_ls_extinction_method none
_refine_ls_goodness_of_fit_ref 1.016
_refine_ls_hydrogen_treatment constr
_refine_ls_matrix_type full
_refine_ls_number_parameters 148
_refine_ls_number_reflns 4562
_refine_ls_number_restraints 2
_refine_ls_restrained_S_all 1.016
_refine_ls_R_factor_all 0.1215
_refine_ls_R_factor_gt 0.0936
_refine_ls_shift/su_max 0.001
_refine_ls_shift/su_mean 0.000
_refine_ls_structure_factor_coef Fsqd
_refine_ls_weighting_details 'w=1/[\s^2^(Fo^2^)+(0.1498P)^2^] where P=(Fo^2^+2Fc^2^)/3'
_refine_ls_weighting_scheme calc
_refine_ls_wR_factor_gt 0.2256
_refine_ls_wR_factor_ref 0.2591
_reflns_number_gt 3303
_reflns_number_total 4562
_reflns_threshold_expression 'I > 2\s(I)'
_cod_data_source_file d0ce01336f2.cif
_cod_data_source_block fg834m
_cod_depositor_comments
;
The following automatic conversions were performed:

data item '_exptl_absorpt_correction_type' value 'Multi-Scan' was
changed to 'multi-scan' in accordance with the
/home/data/users/saulius/crontab/automatic-downloads/rss-feeds/RSC/lib/dictionaries/cif_core.dic
dictionary named 'cif_core.dic' version 2.4.2 last updated on
2011-04-26.

Automatic conversion script
Id: cif_fix_values 7556 2019-12-06 15:28:31Z antanas 
;
_cod_database_code 7241487

loop_
_space_group_symop_operation_xyz
'x, y, z'
'x, -y, z+1/2'

loop_
_atom_site_type_symbol
_atom_site_label
_atom_site_fract_x
_atom_site_fract_y
_atom_site_fract_z
_atom_site_U_iso_or_equiv
_atom_site_adp_type
_atom_site_calc_flag
_atom_site_refinement_flags_adp
_atom_site_refinement_flags_occupancy
_atom_site_refinement_flags_posn
_atom_site_occupancy
_atom_site_disorder_assembly
_atom_site_disorder_group
C C1 0.4477(4) 0.5567(8) 0.5947(5) 0.0162(8) Uani d . . . 1 . .
H H1 0.489943 0.457746 0.676028 0.019 Uiso calc U . R 1 . .
C C2 0.3377(4) 0.5024(8) 0.5135(6) 0.0162(8) Uani d . . . 1 . .
H H2 0.304074 0.363876 0.538486 0.019 Uiso calc U . R 1 . .
C C3 0.2739(4) 0.6502(8) 0.3932(5) 0.0150(7) Uani d . . . 1 . .
C C4 0.1593(4) 0.5997(9) 0.3114(6) 0.0181(8) Uani d . . . 1 . .
H H4 0.12459 0.461562 0.334902 0.022 Uiso calc U . R 1 . .
C C5 0.0981(4) 0.7492(9) 0.1985(6) 0.0196(9) Uani d . . . 1 . .
H H5 0.021218 0.713883 0.144989 0.024 Uiso calc U . R 1 . .
C C6 0.1482(4) 0.9550(9) 0.1610(6) 0.0202(9) Uani d . . . 1 . .
H H6 0.105563 1.056009 0.081509 0.024 Uiso calc U . R 1 . .
C C7 0.2584(4) 1.0085(7) 0.2397(6) 0.0161(8) Uani d . . . 1 . .
H H7 0.291444 1.147725 0.214826 0.019 Uiso calc U . R 1 . .
C C8 0.3240(4) 0.8586(8) 0.3578(5) 0.0148(7) Uani d . . . 1 . .
C C9 0.4380(4) 0.9114(8) 0.4410(5) 0.0150(7) Uani d . . . 1 . .
H H9 0.473276 1.04893 0.417641 0.018 Uiso calc U . R 1 . .
C C10 0.4966(4) 0.7623(8) 0.5550(5) 0.0156(7) Uani d . . . 1 . .
C C11 0.6991(4) 0.7135(8) 0.6396(5) 0.0150(7) Uani d . . . 1 . .
C C12 0.9026(4) 0.7025(9) 0.7567(6) 0.0226(9) Uani d . . . 1 . .
H H12A 0.906232 0.564647 0.823703 0.034 Uiso calc U . R 1 . .
H H12B 0.961993 0.810375 0.810232 0.034 Uiso calc U . R 1 . .
H H12C 0.915272 0.661302 0.649516 0.034 Uiso calc U . R 1 . .
C C13 0.7821(5) 1.0060(8) 0.8400(7) 0.0220(10) Uani d . . . 1 . .
H H13A 0.7208 1.10751 0.783021 0.033 Uiso calc U . R 1 . .
H H13B 0.855184 1.088824 0.863723 0.033 Uiso calc U . R 1 . .
H H13C 0.764815 0.953978 0.94223 0.033 Uiso calc U . R 1 . .
N N1 0.7903(3) 0.8080(7) 0.7368(5) 0.0169(7) Uani d . . . 1 . .
O O1 0.6031(3) 0.8335(6) 0.6461(4) 0.0167(6) Uani d . . . 1 . .
S S1 0.70054(14) 0.4877(2) 0.52109(18) 0.0202(3) Uani d . . . 1 . .

loop_
_atom_site_aniso_label
_atom_site_aniso_U_11
_atom_site_aniso_U_22
_atom_site_aniso_U_33
_atom_site_aniso_U_12
_atom_site_aniso_U_13
_atom_site_aniso_U_23
C1 0.0169(17) 0.0176(18) 0.0152(17) 0.0042(16) 0.0058(15) 0.0010(15)
C2 0.0174(18) 0.0158(18) 0.0159(18) -0.0006(15) 0.0049(16) 0.0011(14)
C3 0.0149(16) 0.0142(17) 0.0169(16) 0.0012(14) 0.0061(15) -0.0005(14)
C4 0.0138(17) 0.021(2) 0.0201(19) -0.0038(15) 0.0045(16) -0.0004(16)
C5 0.0132(16) 0.026(2) 0.0172(18) 0.0012(16) -0.0018(15) -0.0008(15)
C6 0.0175(18) 0.023(2) 0.0185(19) 0.0042(17) 0.0003(16) 0.0021(17)
C7 0.0167(17) 0.0154(18) 0.0166(18) 0.0008(15) 0.0050(15) 0.0009(14)
C8 0.0149(17) 0.0152(18) 0.0160(17) 0.0016(14) 0.0067(15) 0.0007(13)
C9 0.0141(16) 0.0137(17) 0.0179(18) -0.0013(14) 0.0053(15) -0.0007(14)
C10 0.0124(16) 0.0169(19) 0.0178(17) -0.0005(14) 0.0042(15) -0.0013(14)
C11 0.0146(16) 0.0179(18) 0.0138(15) 0.0028(15) 0.0057(14) 0.0019(14)
C12 0.0143(17) 0.029(2) 0.023(2) 0.0035(18) 0.0013(17) 0.0014(18)
C13 0.023(2) 0.021(2) 0.020(2) -0.0008(16) 0.0013(19) -0.0029(16)
N1 0.0133(14) 0.0196(17) 0.0173(15) 0.0008(14) 0.0030(13) -0.0010(14)
O1 0.0122(13) 0.0188(15) 0.0191(14) 0.0015(11) 0.0033(11) -0.0029(12)
S1 0.0206(5) 0.0222(5) 0.0187(4) 0.0017(4) 0.0065(4) -0.0043(4)

loop_
_atom_type_symbol
_atom_type_description
_atom_type_scat_dispersion_real
_atom_type_scat_dispersion_imag
_atom_type_scat_source
C C 0.0033 0.0016 'International Tables Vol C Tables 4.2.6.8 and 6.1.1.4'
H H 0.0000 0.0000 'International Tables Vol C Tables 4.2.6.8 and 6.1.1.4'
N N 0.0061 0.0033 'International Tables Vol C Tables 4.2.6.8 and 6.1.1.4'
O O 0.0106 0.0060 'International Tables Vol C Tables 4.2.6.8 and 6.1.1.4'
S S 0.1246 0.1234 'International Tables Vol C Tables 4.2.6.8 and 6.1.1.4'

loop_
_geom_angle_atom_site_label_1
_geom_angle_atom_site_label_2
_geom_angle_atom_site_label_3
_geom_angle_site_symmetry_1
_geom_angle_site_symmetry_3
_geom_angle
_geom_angle_publ_flag
C2 C1 C10 . . 118.8(4) ?
C2 C1 H1 . . 120.6 ?
C10 C1 H1 . . 120.6 ?
C1 C2 C3 . . 120.8(4) ?
C1 C2 H2 . . 119.6 ?
C3 C2 H2 . . 119.6 ?
C2 C3 C4 . . 121.6(4) ?
C2 C3 C8 . . 119.4(4) ?
C4 C3 C8 . . 119.0(4) ?
C5 C4 C3 . . 120.4(4) ?
C5 C4 H4 . . 119.8 ?
C3 C4 H4 . . 119.8 ?
C4 C5 C6 . . 120.7(4) ?
C4 C5 H5 . . 119.6 ?
C6 C5 H5 . . 119.6 ?
C7 C6 C5 . . 119.9(4) ?
C7 C6 H6 . . 120.1 ?
C5 C6 H6 . . 120.1 ?
C6 C7 C8 . . 120.9(4) ?
C6 C7 H7 . . 119.5 ?
C8 C7 H7 . . 119.5 ?
C9 C8 C7 . . 121.8(4) ?
C9 C8 C3 . . 119.2(4) ?
C7 C8 C3 . . 119.0(4) ?
C10 C9 C8 . . 119.3(4) ?
C10 C9 H9 . . 120.4 ?
C8 C9 H9 . . 120.4 ?
C9 C10 O1 . . 117.0(4) ?
C9 C10 C1 . . 122.5(4) ?
O1 C10 C1 . . 120.1(4) ?
N1 C11 O1 . . 110.1(4) ?
N1 C11 S1 . . 125.6(3) ?
O1 C11 S1 . . 124.2(3) ?
N1 C12 H12A . . 109.5 ?
N1 C12 H12B . . 109.5 ?
H12A C12 H12B . . 109.5 ?
N1 C12 H12C . . 109.5 ?
H12A C12 H12C . . 109.5 ?
H12B C12 H12C . . 109.5 ?
N1 C13 H13A . . 109.5 ?
N1 C13 H13B . . 109.5 ?
H13A C13 H13B . . 109.5 ?
N1 C13 H13C . . 109.5 ?
H13A C13 H13C . . 109.5 ?
H13B C13 H13C . . 109.5 ?
C11 N1 C12 . . 120.2(4) ?
C11 N1 C13 . . 122.5(4) ?
C12 N1 C13 . . 117.0(4) ?
C11 O1 C10 . . 119.9(4) ?

loop_
_geom_bond_atom_site_label_1
_geom_bond_atom_site_label_2
_geom_bond_site_symmetry_2
_geom_bond_distance
_geom_bond_publ_flag
C1 C2 . 1.374(7) ?
C1 C10 . 1.412(7) ?
C1 H1 . 0.95 ?
C2 C3 . 1.416(6) ?
C2 H2 . 0.95 ?
C3 C4 . 1.419(6) ?
C3 C8 . 1.421(6) ?
C4 C5 . 1.374(7) ?
C4 H4 . 0.95 ?
C5 C6 . 1.413(7) ?
C5 H5 . 0.95 ?
C6 C7 . 1.370(7) ?
C6 H6 . 0.95 ?
C7 C8 . 1.420(6) ?
C7 H7 . 0.95 ?
C8 C9 . 1.418(6) ?
C9 C10 . 1.367(6) ?
C9 H9 . 0.95 ?
C10 O1 . 1.393(5) ?
C11 N1 . 1.327(6) ?
C11 O1 . 1.358(5) ?
C11 S1 . 1.659(5) ?
C12 N1 . 1.454(6) ?
C12 H12A . 0.98 ?
C12 H12B . 0.98 ?
C12 H12C . 0.98 ?
C13 N1 . 1.465(7) ?
C13 H13A . 0.98 ?
C13 H13B . 0.98 ?
C13 H13C . 0.98 ?
